data_9017807
loop_
_publ_author_name
'Zheng, X. G.'
'Mori, T.'
'Nishiyama, K.'
'Higemoto, W.'
'Yamada, H.'
'Nishikubo, K.'
'Xu, C. N.'

_publ_section_title
;
 Antiferromagnetic transitions in polymorphous minerals of
 the natural cuprates atacamite and botallackite Cu2Cl(OH)3
;
_journal_name_full 'Physical Review B - Condensed Matter'
_journal_page_first 174404
_journal_page_last 174408
_journal_volume 71
_journal_year 2005
_chemical_compound_source Synthetic
_chemical_formula_sum 'Cl Cu2 H3 O3'
_chemical_name_mineral Botallackite
_space_group_IT_number 11
_space_group_name_Hall '-P 2yb'
_space_group_name_H-M_alt 'P 1 21/m 1'
_symmetry_space_group_name_H-M 'P 1 21/m 1'
_cell_angle_alpha 90
_cell_angle_beta 93.1161
_cell_angle_gamma 90
_cell_length_a 5.7165
_cell_length_b 6.1182
_cell_length_c 5.6283
_cell_formula_units_Z 2
_cell_volume 196.557
_database_code_amcsd 0019937
_exptl_crystal_density_diffrn 3.608
_cod_data_source_file inputs/fixed/downloads/19/19658.cif
_cod_data_source_block 19658
_cod_original_formula_sum 'Cu2 Cl O3 H3'
_cod_database_code 9017807

loop_
_space_group_symop_operation_xyz
x,y,z
x,1/2-y,z
-x,1/2+y,-z
-x,-y,-z

loop_
_atom_site_label
_atom_site_fract_x
_atom_site_fract_y
_atom_site_fract_z
_atom_site_U_iso_or_equiv
Cu1 0.48970 0.25000 0.99800 0.00800
Cu2 0.50000 0.50000 0.50000 0.00800
Cl 0.13190 0.25000 0.29540 0.01690
O1 0.32610 0.75000 0.37140 0.00880
O2 0.36170 0.50790 0.81870 0.00880
H1 0.94600 0.25000 0.53600 0.01600
H2 0.24600 0.83100 0.97900 0.01600

loop_
_cod_related_entry_id
_cod_related_entry_database
_cod_related_entry_code
1 AMCSD 0019937
